data_7041209
loop_
_publ_author_name
'Dhara, Debabrata'
'Mandal, Debdeep'
'Maiti, Avijit'
'Yildiz, Cem B.'
'Kalita, Pankaj'
'Chrysochos, Nicolas'
'Schulzke, Carola'
'Chandrasekhar, Vadapalli'
'Jana, Anukul'

_publ_section_title
;
 Assembly of NHC-stabilized 2-hydrophosphasilenes from Si(iv) precursors:
 a Lewis acid-base complex.
;
_journal_issue 48
_journal_name_full 'Dalton transactions (Cambridge, England : 2003)'
_journal_page_first 19290
_journal_page_last 19298
_journal_paper_doi 10.1039/c6dt04321f
_journal_volume 45
_journal_year 2016
_chemical_formula_sum 'C57 H80 Cl P Si'
_chemical_formula_weight 859.72
_space_group_crystal_system orthorhombic
_space_group_IT_number 61
_space_group_name_Hall '-P 2ac 2ab'
_space_group_name_H-M_alt 'P b c a'
_symmetry_space_group_name_Hall '-P 2ac 2ab'
_symmetry_space_group_name_H-M 'P b c a'
_atom_sites_solution_hydrogens mixed
_audit_creation_method SHELXL-2014/7
_audit_update_record
;
2016-10-13 deposited with the CCDC.
2016-11-15 downloaded from the CCDC.
;
_cell_angle_alpha 90
_cell_angle_beta 90
_cell_angle_gamma 90
_cell_formula_units_Z 8
_cell_length_a 17.664(4)
_cell_length_b 21.948(4)
_cell_length_c 26.612(5)
_cell_measurement_reflns_used 114178
_cell_measurement_temperature 170(2)
_cell_measurement_theta_max 58.6
_cell_measurement_theta_min 6.1
_cell_volume 10317(4)
_computing_cell_refinement 'X-Area by STOE & Cie GmbH 2010'
_computing_data_reduction 'X-Area by STOE & Cie GmbH 2010'
_computing_molecular_graphics 'XP Version 5.1 by Bruker AXS 1998'
_computing_publication_material 'CIFTAB (Sheldrick, 2014)'
_computing_structure_refinement 'SHELXL-2014/7 (Sheldrick, 2014)'
_computing_structure_solution 'SHELXT-2014 (Sheldrick, 2014)'
_diffrn_ambient_temperature 170(2)
_diffrn_detector_area_resol_mean 6.67
_diffrn_measured_fraction_theta_full 0.997
_diffrn_measured_fraction_theta_max 0.997
_diffrn_measurement_device_type 'STOE IPDS2T'
_diffrn_measurement_method \w
_diffrn_radiation_type MoK\a
_diffrn_radiation_wavelength 0.71073
_diffrn_reflns_av_R_equivalents 0.1114
_diffrn_reflns_av_unetI/netI 0.0763
_diffrn_reflns_Laue_measured_fraction_full 0.997
_diffrn_reflns_Laue_measured_fraction_max 0.997
_diffrn_reflns_limit_h_max 17
_diffrn_reflns_limit_h_min -17
_diffrn_reflns_limit_k_max 21
_diffrn_reflns_limit_k_min -21
_diffrn_reflns_limit_l_max 24
_diffrn_reflns_limit_l_min -26
_diffrn_reflns_number 34453
_diffrn_reflns_point_group_measured_fraction_full 0.997
_diffrn_reflns_point_group_measured_fraction_max 0.997
_diffrn_reflns_theta_full 20.817
_diffrn_reflns_theta_max 20.817
_diffrn_reflns_theta_min 3.058
_diffrn_source 'fine-focus sealed tube'
_exptl_absorpt_coefficient_mu 0.163
_exptl_absorpt_correction_T_max 0.9606
_exptl_absorpt_correction_T_min 0.8284
_exptl_absorpt_correction_type numerical
_exptl_absorpt_process_details 'face indexed'
_exptl_crystal_colour colourless
_exptl_crystal_density_diffrn 1.107
_exptl_crystal_description block
_exptl_crystal_F_000 3744
_exptl_crystal_size_max 0.232
_exptl_crystal_size_mid 0.224
_exptl_crystal_size_min 0.135
_refine_diff_density_max 0.353
_refine_diff_density_min -0.270
_refine_diff_density_rms 0.040
_refine_ls_extinction_method none
_refine_ls_goodness_of_fit_ref 0.785
_refine_ls_hydrogen_treatment mixed
_refine_ls_matrix_type full
_refine_ls_number_parameters 567
_refine_ls_number_reflns 5384
_refine_ls_number_restraints 0
_refine_ls_restrained_S_all 0.785
_refine_ls_R_factor_all 0.0788
_refine_ls_R_factor_gt 0.0405
_refine_ls_shift/su_max 0.000
_refine_ls_shift/su_mean 0.000
_refine_ls_structure_factor_coef Fsqd
_refine_ls_weighting_details 'w=1/[\s^2^(Fo^2^)+(0.0689P)^2^] where P=(Fo^2^+2Fc^2^)/3'
_refine_ls_weighting_scheme calc
_refine_ls_wR_factor_gt 0.0895
_refine_ls_wR_factor_ref 0.1041
_reflns_Friedel_coverage 0.000
_reflns_number_gt 3373
_reflns_number_total 5384
_reflns_threshold_expression 'I > 2\s(I)'
_cod_data_source_file c6dt04321f2.cif
_cod_data_source_block DD322A
_cod_depositor_comments 'Adding full bibliography for 7041209--7041210.cif.'
_cod_database_code 7041209
_shelx_shelxl_version_number 2014/7
_shelx_space_group_comment
;
The symmetry employed for this shelxl refinement is uniquely defined
by the following loop, which should always be used as a source of
symmetry information in preference to the above space-group names.
They are only intended as comments.
;
_shelx_estimated_absorpt_t_min 0.963
_shelx_estimated_absorpt_t_max 0.978
_exptl_absorpt_special_details
;
programs X-Red32 and X-Shape by STOE & Cie GmbH 2010
;

loop_
_space_group_symop_operation_xyz
'x, y, z'
'-x+1/2, -y, z+1/2'
'-x, y+1/2, -z+1/2'
'x+1/2, -y+1/2, -z'
'-x, -y, -z'
'x-1/2, y, -z-1/2'
'x, -y-1/2, z-1/2'
'-x-1/2, y-1/2, z'

loop_
_atom_site_label
_atom_site_type_symbol
_atom_site_fract_x
_atom_site_fract_y
_atom_site_fract_z
_atom_site_U_iso_or_equiv
_atom_site_adp_type
_atom_site_occupancy
_atom_site_site_symmetry_order
_atom_site_calc_flag
_atom_site_refinement_flags_posn
_atom_site_refinement_flags_adp
Si1 Si 0.44346(5) 0.27803(4) 0.35511(4) 0.0264(3) Uani 1 1 d . .
H1SI H 0.4648(17) 0.2432(13) 0.3964(11) 0.031(9) Uiso 1 1 d . .
P1 P 0.55021(5) 0.32178(4) 0.32843(4) 0.0290(3) Uani 1 1 d . .
H1P H 0.5292(18) 0.3346(14) 0.2817(12) 0.038(9) Uiso 1 1 d . .
Cl1 Cl 0.40367(5) 0.21560(4) 0.30333(4) 0.0414(3) Uani 1 1 d . .
C1 C 0.35998(18) 0.32706(14) 0.37196(12) 0.0233(8) Uani 1 1 d . .
C2 C 0.31548(19) 0.31039(15) 0.41345(12) 0.0244(9) Uani 1 1 d . .
C3 C 0.2474(2) 0.34008(16) 0.42180(13) 0.0302(9) Uani 1 1 d . .
H3 H 0.2167 0.3280 0.4494 0.036 Uiso 1 1 calc R U
C4 C 0.2234(2) 0.38652(16) 0.39115(13) 0.0307(9) Uani 1 1 d . .
H4 H 0.1759 0.4056 0.3970 0.037 Uiso 1 1 calc R U
C5 C 0.26859(19) 0.40533(15) 0.35176(13) 0.0288(9) Uani 1 1 d . .
H5 H 0.2527 0.4384 0.3313 0.035 Uiso 1 1 calc R U
C6 C 0.33672(18) 0.37664(14) 0.34163(12) 0.0226(8) Uani 1 1 d . .
C7 C 0.34268(18) 0.26396(15) 0.45070(12) 0.0240(8) Uani 1 1 d . .
C8 C 0.32318(19) 0.20198(15) 0.44623(13) 0.0277(9) Uani 1 1 d . .
C9 C 0.3546(2) 0.16090(16) 0.47946(13) 0.0308(9) Uani 1 1 d . .
H9 H 0.3405 0.1192 0.4771 0.037 Uiso 1 1 calc R U
C10 C 0.4062(2) 0.17813(16) 0.51629(13) 0.0292(9) Uani 1 1 d . .
C11 C 0.42207(19) 0.23946(16) 0.52089(13) 0.0291(9) Uani 1 1 d . .
H11 H 0.4557 0.2523 0.5466 0.035 Uiso 1 1 calc R U
C12 C 0.39065(18) 0.28334(15) 0.48921(12) 0.0260(9) Uani 1 1 d . .
C13 C 0.2672(2) 0.18073(16) 0.40652(13) 0.0342(9) Uani 1 1 d . .
H13 H 0.2676 0.2115 0.3788 0.041 Uiso 1 1 calc R U
C14 C 0.1870(2) 0.17916(19) 0.42816(14) 0.0443(11) Uani 1 1 d . .
H14A H 0.1854 0.1510 0.4567 0.066 Uiso 1 1 calc R U
H14B H 0.1516 0.1654 0.4022 0.066 Uiso 1 1 calc R U
H14C H 0.1727 0.2201 0.4395 0.066 Uiso 1 1 calc R U
C15 C 0.2874(2) 0.11935(17) 0.38350(15) 0.0464(11) Uani 1 1 d . .
H15A H 0.3397 0.1205 0.3712 0.070 Uiso 1 1 calc R U
H15B H 0.2531 0.1107 0.3555 0.070 Uiso 1 1 calc R U
H15C H 0.2825 0.0874 0.4090 0.070 Uiso 1 1 calc R U
C16 C 0.4421(2) 0.12959(16) 0.54963(14) 0.0366(9) Uani 1 1 d . .
H16 H 0.4003 0.1088 0.5684 0.044 Uiso 1 1 calc R U
C17 C 0.4823(3) 0.08131(19) 0.51804(17) 0.0583(12) Uani 1 1 d . .
H17A H 0.4466 0.0638 0.4938 0.087 Uiso 1 1 calc R U
H17B H 0.5016 0.0490 0.5401 0.087 Uiso 1 1 calc R U
H17C H 0.5247 0.1001 0.5000 0.087 Uiso 1 1 calc R U
C18 C 0.4969(2) 0.15544(19) 0.58818(15) 0.0508(11) Uani 1 1 d . .
H18A H 0.5390 0.1756 0.5708 0.076 Uiso 1 1 calc R U
H18B H 0.5167 0.1223 0.6091 0.076 Uiso 1 1 calc R U
H18C H 0.4705 0.1851 0.6094 0.076 Uiso 1 1 calc R U
C19 C 0.4092(2) 0.34988(15) 0.49852(13) 0.0316(9) Uani 1 1 d . .
H19 H 0.3807 0.3744 0.4732 0.038 Uiso 1 1 calc R U
C20 C 0.4925(2) 0.36360(18) 0.49156(18) 0.0549(12) Uani 1 1 d . .
H20A H 0.5222 0.3397 0.5156 0.082 Uiso 1 1 calc R U
H20B H 0.5016 0.4071 0.4973 0.082 Uiso 1 1 calc R U
H20C H 0.5078 0.3529 0.4573 0.082 Uiso 1 1 calc R U
C21 C 0.3821(3) 0.36958(18) 0.55029(15) 0.0533(12) Uani 1 1 d . .
H21A H 0.3275 0.3627 0.5530 0.080 Uiso 1 1 calc R U
H21B H 0.3930 0.4130 0.5551 0.080 Uiso 1 1 calc R U
H21C H 0.4085 0.3458 0.5761 0.080 Uiso 1 1 calc R U
C22 C 0.38519(17) 0.40320(14) 0.30053(13) 0.0225(8) Uani 1 1 d . .
C23 C 0.37350(19) 0.38643(15) 0.25032(13) 0.0268(9) Uani 1 1 d . .
C24 C 0.41526(19) 0.41560(16) 0.21331(13) 0.0286(9) Uani 1 1 d . .
H24 H 0.4085 0.4034 0.1794 0.034 Uiso 1 1 calc R U
C25 C 0.46613(19) 0.46155(16) 0.22356(13) 0.0290(9) Uani 1 1 d . .
C26 C 0.47689(19) 0.47733(15) 0.27366(14) 0.0307(9) Uani 1 1 d . .
H26 H 0.5121 0.5086 0.2816 0.037 Uiso 1 1 calc R U
C27 C 0.43779(19) 0.44894(15) 0.31273(13) 0.0266(9) Uani 1 1 d . .
C28 C 0.31370(19) 0.34013(15) 0.23488(13) 0.0286(9) Uani 1 1 d . .
H28 H 0.2997 0.3160 0.2654 0.034 Uiso 1 1 calc R U
C29 C 0.3406(2) 0.29562(17) 0.19473(14) 0.0400(10) Uani 1 1 d . .
H29A H 0.3472 0.3173 0.1628 0.060 Uiso 1 1 calc R U
H29B H 0.3030 0.2632 0.1905 0.060 Uiso 1 1 calc R U
H29C H 0.3891 0.2778 0.2050 0.060 Uiso 1 1 calc R U
C30 C 0.2430(2) 0.37323(17) 0.21687(14) 0.0397(10) Uani 1 1 d . .
H30A H 0.2230 0.3986 0.2441 0.060 Uiso 1 1 calc R U
H30B H 0.2047 0.3433 0.2068 0.060 Uiso 1 1 calc R U
H30C H 0.2558 0.3991 0.1881 0.060 Uiso 1 1 calc R U
C31 C 0.5081(2) 0.49383(16) 0.18183(14) 0.0351(9) Uani 1 1 d . .
H31 H 0.4903 0.4755 0.1495 0.042 Uiso 1 1 calc R U
C32 C 0.4904(3) 0.56104(18) 0.17915(17) 0.0590(13) Uani 1 1 d . .
H32A H 0.4355 0.5668 0.1762 0.088 Uiso 1 1 calc R U
H32B H 0.5155 0.5788 0.1498 0.088 Uiso 1 1 calc R U
H32C H 0.5086 0.5812 0.2097 0.088 Uiso 1 1 calc R U
C33 C 0.5921(2) 0.48252(18) 0.18486(16) 0.0488(11) Uani 1 1 d . .
H33A H 0.6122 0.5008 0.2157 0.073 Uiso 1 1 calc R U
H33B H 0.6171 0.5009 0.1557 0.073 Uiso 1 1 calc R U
H33C H 0.6017 0.4385 0.1852 0.073 Uiso 1 1 calc R U
C34 C 0.4484(2) 0.47074(16) 0.36630(13) 0.0321(9) Uani 1 1 d . .
H34 H 0.4305 0.4375 0.3891 0.039 Uiso 1 1 calc R U
C35 C 0.3998(2) 0.52639(18) 0.37653(16) 0.0510(11) Uani 1 1 d . .
H35A H 0.4154 0.5597 0.3543 0.076 Uiso 1 1 calc R U
H35B H 0.4062 0.5390 0.4116 0.076 Uiso 1 1 calc R U
H35C H 0.3466 0.5165 0.3703 0.076 Uiso 1 1 calc R U
C36 C 0.5304(2) 0.48420(19) 0.37964(16) 0.0501(11) Uani 1 1 d . .
H36A H 0.5621 0.4495 0.3700 0.075 Uiso 1 1 calc R U
H36B H 0.5347 0.4911 0.4159 0.075 Uiso 1 1 calc R U
H36C H 0.5472 0.5207 0.3616 0.075 Uiso 1 1 calc R U
C37 C 0.60276(18) 0.25014(15) 0.31703(12) 0.0249(8) Uani 1 1 d . .
C38 C 0.64253(19) 0.22511(15) 0.35824(13) 0.0269(9) Uani 1 1 d . .
C39 C 0.6885(2) 0.17497(16) 0.35088(15) 0.0370(10) Uani 1 1 d . .
H39 H 0.7147 0.1585 0.3789 0.044 Uiso 1 1 calc R U
C40 C 0.6979(2) 0.14780(17) 0.30467(16) 0.0407(10) Uani 1 1 d . .
C41 C 0.6584(2) 0.17231(16) 0.26496(15) 0.0380(10) Uani 1 1 d . .
H41 H 0.6644 0.1543 0.2327 0.046 Uiso 1 1 calc R U
C42 C 0.60986(18) 0.22221(16) 0.26949(13) 0.0304(9) Uani 1 1 d . .
C43 C 0.6393(2) 0.25260(17) 0.41068(13) 0.0345(9) Uani 1 1 d . .
H43 H 0.6000 0.2853 0.4105 0.041 Uiso 1 1 calc R U
C44 C 0.7146(2) 0.2819(2) 0.42440(15) 0.0491(11) Uani 1 1 d . .
H44A H 0.7540 0.2505 0.4260 0.074 Uiso 1 1 calc R U
H44B H 0.7102 0.3020 0.4572 0.074 Uiso 1 1 calc R U
H44C H 0.7282 0.3121 0.3988 0.074 Uiso 1 1 calc R U
C45 C 0.6165(2) 0.2058(2) 0.45010(15) 0.0542(12) Uani 1 1 d . .
H45A H 0.5693 0.1859 0.4398 0.081 Uiso 1 1 calc R U
H45B H 0.6090 0.2262 0.4825 0.081 Uiso 1 1 calc R U
H45C H 0.6566 0.1751 0.4534 0.081 Uiso 1 1 calc R U
C46 C 0.7509(3) 0.0936(2) 0.3001(2) 0.0655(14) Uani 1 1 d . .
H46 H 0.7444 0.0717 0.3328 0.079 Uiso 1 1 calc R U
C47 C 0.8299(2) 0.1106(2) 0.2999(2) 0.0767(16) Uani 1 1 d . .
H47A H 0.8612 0.0739 0.3028 0.115 Uiso 1 1 calc R U
H47B H 0.8403 0.1377 0.3283 0.115 Uiso 1 1 calc R U
H47C H 0.8419 0.1316 0.2684 0.115 Uiso 1 1 calc R U
C48 C 0.7270(2) 0.04793(18) 0.26183(17) 0.0557(12) Uani 1 1 d . .
H48A H 0.7322 0.0655 0.2282 0.084 Uiso 1 1 calc R U
H48B H 0.6740 0.0366 0.2676 0.084 Uiso 1 1 calc R U
H48C H 0.7590 0.0116 0.2645 0.084 Uiso 1 1 calc R U
C49 C 0.5693(2) 0.24423(16) 0.22258(13) 0.0342(9) Uani 1 1 d . .
H49 H 0.5265 0.2708 0.2338 0.041 Uiso 1 1 calc R U
C50 C 0.5353(2) 0.19248(18) 0.19144(14) 0.0465(11) Uani 1 1 d . .
H50A H 0.5761 0.1673 0.1776 0.070 Uiso 1 1 calc R U
H50B H 0.5052 0.2096 0.1639 0.070 Uiso 1 1 calc R U
H50C H 0.5027 0.1673 0.2129 0.070 Uiso 1 1 calc R U
C51 C 0.6219(2) 0.2835(2) 0.19106(15) 0.0547(12) Uani 1 1 d . .
H51A H 0.6389 0.3185 0.2109 0.082 Uiso 1 1 calc R U
H51B H 0.5949 0.2979 0.1612 0.082 Uiso 1 1 calc R U
H51C H 0.6659 0.2593 0.1807 0.082 Uiso 1 1 calc R U
C52 C 0.2601(3) 0.4936(2) 0.49633(18) 0.0583(12) Uani 1 1 d . .
H52 H 0.2781 0.4856 0.4633 0.070 Uiso 1 1 calc R U
C53 C 0.2990(3) 0.5328(2) 0.5274(2) 0.0656(14) Uani 1 1 d . .
H53 H 0.3439 0.5522 0.5159 0.079 Uiso 1 1 calc R U
C54 C 0.2722(3) 0.5436(2) 0.5752(2) 0.0693(15) Uani 1 1 d . .
H54 H 0.2986 0.5708 0.5968 0.083 Uiso 1 1 calc R U
C55 C 0.2080(3) 0.5154(2) 0.59160(17) 0.0613(14) Uani 1 1 d . .
H55 H 0.1902 0.5226 0.6247 0.074 Uiso 1 1 calc R U
C56 C 0.1695(3) 0.4770(2) 0.56089(19) 0.0597(13) Uani 1 1 d . .
H56 H 0.1246 0.4576 0.5724 0.072 Uiso 1 1 calc R U
C57 C 0.1958(3) 0.4663(2) 0.51308(18) 0.0576(12) Uani 1 1 d . .
H57 H 0.1687 0.4396 0.4915 0.069 Uiso 1 1 calc R U

loop_
_atom_site_aniso_label
_atom_site_aniso_U_11
_atom_site_aniso_U_22
_atom_site_aniso_U_33
_atom_site_aniso_U_23
_atom_site_aniso_U_13
_atom_site_aniso_U_12
Si1 0.0220(5) 0.0293(6) 0.0280(6) 0.0018(5) 0.0021(5) 0.0024(4)
P1 0.0230(5) 0.0306(6) 0.0333(6) 0.0014(4) 0.0036(5) 0.0018(4)
Cl1 0.0384(6) 0.0385(6) 0.0474(6) -0.0109(5) 0.0050(5) -0.0039(5)
C1 0.0185(19) 0.028(2) 0.024(2) -0.0047(17) -0.0043(17) 0.0000(16)
C2 0.020(2) 0.029(2) 0.023(2) -0.0024(16) -0.0024(17) -0.0010(17)
C3 0.027(2) 0.038(2) 0.026(2) -0.0014(18) 0.0043(18) -0.0036(19)
C4 0.021(2) 0.040(2) 0.032(2) -0.0021(19) -0.0004(19) 0.0044(17)
C5 0.028(2) 0.030(2) 0.028(2) 0.0028(17) -0.0009(19) 0.0036(18)
C6 0.017(2) 0.025(2) 0.026(2) -0.0011(17) -0.0023(16) -0.0010(16)
C7 0.023(2) 0.029(2) 0.0207(19) 0.0025(17) 0.0034(17) -0.0001(16)
C8 0.027(2) 0.030(2) 0.026(2) -0.0007(18) 0.0048(18) -0.0027(17)
C9 0.032(2) 0.028(2) 0.033(2) 0.0000(18) 0.006(2) -0.0007(17)
C10 0.028(2) 0.033(2) 0.026(2) 0.0030(17) 0.0046(19) 0.0011(18)
C11 0.025(2) 0.038(2) 0.025(2) 0.0004(18) -0.0013(17) -0.0010(17)
C12 0.023(2) 0.032(2) 0.024(2) -0.0003(18) 0.0023(18) 0.0002(17)
C13 0.038(2) 0.036(2) 0.029(2) 0.0021(18) 0.0006(19) -0.0083(18)
C14 0.035(3) 0.059(3) 0.039(2) -0.001(2) -0.006(2) -0.013(2)
C15 0.059(3) 0.041(3) 0.040(2) -0.010(2) 0.000(2) -0.014(2)
C16 0.033(2) 0.038(2) 0.038(2) 0.0110(19) 0.000(2) -0.0005(19)
C17 0.057(3) 0.050(3) 0.068(3) 0.008(2) 0.000(3) 0.017(2)
C18 0.049(3) 0.055(3) 0.049(3) 0.020(2) -0.007(2) 0.004(2)
C19 0.035(2) 0.031(2) 0.029(2) -0.0008(17) -0.0075(18) -0.0018(18)
C20 0.041(3) 0.041(3) 0.082(3) -0.001(2) 0.002(2) -0.014(2)
C21 0.073(3) 0.039(3) 0.048(3) -0.009(2) 0.002(2) -0.001(2)
C22 0.0146(19) 0.025(2) 0.028(2) 0.0043(17) 0.0003(17) 0.0041(16)
C23 0.021(2) 0.030(2) 0.030(2) 0.0031(18) 0.0016(18) 0.0039(16)
C24 0.025(2) 0.039(2) 0.022(2) -0.0005(17) -0.0019(18) -0.0014(19)
C25 0.022(2) 0.035(2) 0.030(2) 0.0044(18) 0.0039(18) 0.0016(18)
C26 0.023(2) 0.029(2) 0.040(3) 0.0037(19) -0.0027(19) -0.0025(16)
C27 0.021(2) 0.027(2) 0.032(2) 0.0011(17) -0.0051(18) 0.0032(17)
C28 0.025(2) 0.034(2) 0.027(2) 0.0036(17) -0.0035(17) -0.0076(17)
C29 0.045(3) 0.039(2) 0.036(2) -0.0071(19) -0.002(2) -0.0041(19)
C30 0.029(2) 0.047(2) 0.043(2) 0.004(2) -0.0041(19) -0.0105(19)
C31 0.031(2) 0.033(2) 0.042(2) 0.0021(18) 0.0064(19) -0.0068(18)
C32 0.057(3) 0.050(3) 0.069(3) 0.020(2) 0.027(3) 0.008(2)
C33 0.033(2) 0.053(3) 0.061(3) 0.011(2) 0.014(2) 0.001(2)
C34 0.034(2) 0.031(2) 0.031(2) 0.0008(17) -0.0025(19) -0.0035(18)
C35 0.055(3) 0.049(3) 0.048(3) -0.008(2) 0.005(2) 0.004(2)
C36 0.046(3) 0.055(3) 0.050(3) -0.016(2) -0.011(2) -0.008(2)
C37 0.0149(19) 0.030(2) 0.030(2) -0.0007(18) 0.0048(17) 0.0030(16)
C38 0.021(2) 0.028(2) 0.032(2) 0.0036(17) 0.0017(18) -0.0007(17)
C39 0.028(2) 0.036(2) 0.046(3) 0.002(2) -0.0100(19) 0.0009(19)
C40 0.029(2) 0.036(2) 0.058(3) -0.010(2) -0.004(2) 0.0036(19)
C41 0.031(2) 0.042(2) 0.041(2) -0.013(2) 0.005(2) 0.004(2)
C42 0.020(2) 0.034(2) 0.037(2) -0.0029(19) 0.0043(18) -0.0019(17)
C43 0.031(2) 0.042(2) 0.030(2) 0.0064(19) 0.0002(18) 0.0041(19)
C44 0.046(3) 0.064(3) 0.037(2) -0.008(2) -0.002(2) -0.008(2)
C45 0.050(3) 0.072(3) 0.040(3) 0.018(2) 0.001(2) -0.003(2)
C46 0.051(3) 0.051(3) 0.094(4) -0.023(3) -0.008(3) 0.021(2)
C47 0.033(3) 0.078(4) 0.119(5) -0.030(3) -0.005(3) 0.019(2)
C48 0.048(3) 0.038(2) 0.082(3) -0.010(2) 0.008(3) 0.010(2)
C49 0.030(2) 0.044(2) 0.029(2) -0.0016(19) -0.0015(18) -0.0027(18)
C50 0.042(3) 0.059(3) 0.039(2) -0.009(2) -0.001(2) -0.005(2)
C51 0.060(3) 0.067(3) 0.038(3) 0.011(2) -0.010(2) -0.019(2)
C52 0.066(3) 0.056(3) 0.053(3) 0.007(3) 0.000(3) 0.005(3)
C53 0.053(3) 0.053(3) 0.091(4) 0.013(3) -0.013(3) -0.004(3)
C54 0.078(4) 0.054(3) 0.076(4) -0.018(3) -0.034(3) 0.014(3)
C55 0.080(4) 0.061(3) 0.042(3) -0.004(3) -0.013(3) 0.027(3)
C56 0.063(3) 0.054(3) 0.062(3) -0.003(3) 0.002(3) 0.008(2)
C57 0.059(3) 0.059(3) 0.055(3) -0.013(2) -0.003(3) 0.001(3)

loop_
_atom_type_symbol
_atom_type_description
_atom_type_scat_dispersion_real
_atom_type_scat_dispersion_imag
_atom_type_scat_source
C C 0.0033 0.0016 'International Tables Vol C Tables 4.2.6.8 and 6.1.1.4'
H H 0.0000 0.0000 'International Tables Vol C Tables 4.2.6.8 and 6.1.1.4'
Si Si 0.0817 0.0704 'International Tables Vol C Tables 4.2.6.8 and 6.1.1.4'
P P 0.1023 0.0942 'International Tables Vol C Tables 4.2.6.8 and 6.1.1.4'
Cl Cl 0.1484 0.1585 'International Tables Vol C Tables 4.2.6.8 and 6.1.1.4'

loop_
_geom_angle_atom_site_label_1
_geom_angle_atom_site_label_2
_geom_angle_atom_site_label_3
_geom_angle
C1 Si1 Cl1 105.77(11)
C1 Si1 P1 119.49(11)
Cl1 Si1 P1 111.13(6)
C1 Si1 H1SI 109.8(12)
Cl1 Si1 H1SI 104.8(12)
P1 Si1 H1SI 105.0(12)
C37 P1 Si1 96.33(11)
C37 P1 H1P 99.6(13)
Si1 P1 H1P 98.8(14)
C2 C1 C6 119.1(3)
C2 C1 Si1 118.5(2)
C6 C1 Si1 122.1(2)
C3 C2 C1 119.3(3)
C3 C2 C7 119.4(3)
C1 C2 C7 121.1(3)
C4 C3 C2 121.5(3)
C4 C3 H3 119.2
C2 C3 H3 119.2
C3 C4 C5 119.6(3)
C3 C4 H4 120.2
C5 C4 H4 120.2
C4 C5 C6 121.0(3)
C4 C5 H5 119.5
C6 C5 H5 119.5
C5 C6 C1 119.4(3)
C5 C6 C22 117.3(3)
C1 C6 C22 123.1(3)
C12 C7 C8 120.3(3)
C12 C7 C2 118.2(3)
C8 C7 C2 121.4(3)
C9 C8 C7 118.6(3)
C9 C8 C13 120.5(3)
C7 C8 C13 120.9(3)
C8 C9 C10 122.5(3)
C8 C9 H9 118.7
C10 C9 H9 118.7
C11 C10 C9 117.5(3)
C11 C10 C16 123.0(3)
C9 C10 C16 119.5(3)
C10 C11 C12 122.6(3)
C10 C11 H11 118.7
C12 C11 H11 118.7
C7 C12 C11 118.3(3)
C7 C12 C19 123.0(3)
C11 C12 C19 118.7(3)
C8 C13 C15 113.5(3)
C8 C13 C14 110.3(3)
C15 C13 C14 110.4(3)
C8 C13 H13 107.5
C15 C13 H13 107.5
C14 C13 H13 107.5
C13 C14 H14A 109.5
C13 C14 H14B 109.5
H14A C14 H14B 109.5
C13 C14 H14C 109.5
H14A C14 H14C 109.5
H14B C14 H14C 109.5
C13 C15 H15A 109.5
C13 C15 H15B 109.5
H15A C15 H15B 109.5
C13 C15 H15C 109.5
H15A C15 H15C 109.5
H15B C15 H15C 109.5
C18 C16 C10 113.4(3)
C18 C16 C17 109.4(3)
C10 C16 C17 111.0(3)
C18 C16 H16 107.6
C10 C16 H16 107.6
C17 C16 H16 107.6
C16 C17 H17A 109.5
C16 C17 H17B 109.5
H17A C17 H17B 109.5
C16 C17 H17C 109.5
H17A C17 H17C 109.5
H17B C17 H17C 109.5
C16 C18 H18A 109.5
C16 C18 H18B 109.5
H18A C18 H18B 109.5
C16 C18 H18C 109.5
H18A C18 H18C 109.5
H18B C18 H18C 109.5
C20 C19 C12 112.4(3)
C20 C19 C21 111.1(3)
C12 C19 C21 110.7(3)
C20 C19 H19 107.5
C12 C19 H19 107.5
C21 C19 H19 107.5
C19 C20 H20A 109.5
C19 C20 H20B 109.5
H20A C20 H20B 109.5
C19 C20 H20C 109.5
H20A C20 H20C 109.5
H20B C20 H20C 109.5
C19 C21 H21A 109.5
C19 C21 H21B 109.5
H21A C21 H21B 109.5
C19 C21 H21C 109.5
H21A C21 H21C 109.5
H21B C21 H21C 109.5
C23 C22 C27 120.3(3)
C23 C22 C6 120.5(3)
C27 C22 C6 119.0(3)
C24 C23 C22 118.5(3)
C24 C23 C28 119.0(3)
C22 C23 C28 122.3(3)
C25 C24 C23 122.9(3)
C25 C24 H24 118.5
C23 C24 H24 118.5
C24 C25 C26 117.5(3)
C24 C25 C31 121.1(3)
C26 C25 C31 121.4(3)
C25 C26 C27 122.4(3)
C25 C26 H26 118.8
C27 C26 H26 118.8
C26 C27 C22 118.3(3)
C26 C27 C34 119.9(3)
C22 C27 C34 121.6(3)
C23 C28 C29 113.6(3)
C23 C28 C30 109.6(3)
C29 C28 C30 110.0(3)
C23 C28 H28 107.8
C29 C28 H28 107.8
C30 C28 H28 107.8
C28 C29 H29A 109.5
C28 C29 H29B 109.5
H29A C29 H29B 109.5
C28 C29 H29C 109.5
H29A C29 H29C 109.5
H29B C29 H29C 109.5
C28 C30 H30A 109.5
C28 C30 H30B 109.5
H30A C30 H30B 109.5
C28 C30 H30C 109.5
H30A C30 H30C 109.5
H30B C30 H30C 109.5
C33 C31 C32 111.5(3)
C33 C31 C25 111.5(3)
C32 C31 C25 113.0(3)
C33 C31 H31 106.8
C32 C31 H31 106.8
C25 C31 H31 106.8
C31 C32 H32A 109.5
C31 C32 H32B 109.5
H32A C32 H32B 109.5
C31 C32 H32C 109.5
H32A C32 H32C 109.5
H32B C32 H32C 109.5
C31 C33 H33A 109.5
C31 C33 H33B 109.5
H33A C33 H33B 109.5
C31 C33 H33C 109.5
H33A C33 H33C 109.5
H33B C33 H33C 109.5
C27 C34 C35 110.7(3)
C27 C34 C36 113.5(3)
C35 C34 C36 109.9(3)
C27 C34 H34 107.5
C35 C34 H34 107.5
C36 C34 H34 107.5
C34 C35 H35A 109.5
C34 C35 H35B 109.5
H35A C35 H35B 109.5
C34 C35 H35C 109.5
H35A C35 H35C 109.5
H35B C35 H35C 109.5
C34 C36 H36A 109.5
C34 C36 H36B 109.5
H36A C36 H36B 109.5
C34 C36 H36C 109.5
H36A C36 H36C 109.5
H36B C36 H36C 109.5
C42 C37 C38 118.8(3)
C42 C37 P1 124.1(3)
C38 C37 P1 116.9(2)
C39 C38 C37 119.4(3)
C39 C38 C43 117.9(3)
C37 C38 C43 122.6(3)
C40 C39 C38 122.9(3)
C40 C39 H39 118.6
C38 C39 H39 118.6
C39 C40 C41 117.1(3)
C39 C40 C46 119.0(4)
C41 C40 C46 123.9(4)
C40 C41 C42 123.5(4)
C40 C41 H41 118.3
C42 C41 H41 118.3
C41 C42 C37 118.2(3)
C41 C42 C49 117.9(3)
C37 C42 C49 123.8(3)
C38 C43 C44 110.8(3)
C38 C43 C45 112.0(3)
C44 C43 C45 110.6(3)
C38 C43 H43 107.8
C44 C43 H43 107.8
C45 C43 H43 107.8
C43 C44 H44A 109.5
C43 C44 H44B 109.5
H44A C44 H44B 109.5
C43 C44 H44C 109.5
H44A C44 H44C 109.5
H44B C44 H44C 109.5
C43 C45 H45A 109.5
C43 C45 H45B 109.5
H45A C45 H45B 109.5
C43 C45 H45C 109.5
H45A C45 H45C 109.5
H45B C45 H45C 109.5
C47 C46 C48 116.3(4)
C47 C46 C40 113.3(4)
C48 C46 C40 114.0(4)
C47 C46 H46 103.8
C48 C46 H46 103.8
C40 C46 H46 103.8
C46 C47 H47A 109.5
C46 C47 H47B 109.5
H47A C47 H47B 109.5
C46 C47 H47C 109.5
H47A C47 H47C 109.5
H47B C47 H47C 109.5
C46 C48 H48A 109.5
C46 C48 H48B 109.5
H48A C48 H48B 109.5
C46 C48 H48C 109.5
H48A C48 H48C 109.5
H48B C48 H48C 109.5
C42 C49 C51 110.2(3)
C42 C49 C50 113.2(3)
C51 C49 C50 111.2(3)
C42 C49 H49 107.3
C51 C49 H49 107.3
C50 C49 H49 107.3
C49 C50 H50A 109.5
C49 C50 H50B 109.5
H50A C50 H50B 109.5
C49 C50 H50C 109.5
H50A C50 H50C 109.5
H50B C50 H50C 109.5
C49 C51 H51A 109.5
C49 C51 H51B 109.5
H51A C51 H51B 109.5
C49 C51 H51C 109.5
H51A C51 H51C 109.5
H51B C51 H51C 109.5
C57 C52 C53 119.7(5)
C57 C52 H52 120.1
C53 C52 H52 120.1
C52 C53 C54 119.4(5)
C52 C53 H53 120.3
C54 C53 H53 120.3
C55 C54 C53 120.1(5)
C55 C54 H54 119.9
C53 C54 H54 119.9
C56 C55 C54 120.5(5)
C56 C55 H55 119.8
C54 C55 H55 119.8
C55 C56 C57 119.6(5)
C55 C56 H56 120.2
C57 C56 H56 120.2
C52 C57 C56 120.7(4)
C52 C57 H57 119.6
C56 C57 H57 119.6

loop_
_geom_bond_atom_site_label_1
_geom_bond_atom_site_label_2
_geom_bond_distance
Si1 C1 1.880(3)
Si1 Cl1 2.0665(13)
Si1 P1 2.2319(14)
Si1 H1SI 1.39(3)
P1 C37 1.851(3)
P1 H1P 1.33(3)
C1 C2 1.404(5)
C1 C6 1.416(4)
C2 C3 1.385(5)
C2 C7 1.501(5)
C3 C4 1.373(5)
C3 H3 0.9500
C4 C5 1.381(5)
C4 H4 0.9500
C5 C6 1.385(5)
C5 H5 0.9500
C6 C22 1.506(5)
C7 C12 1.396(5)
C7 C8 1.409(5)
C8 C9 1.380(5)
C8 C13 1.521(5)
C9 C10 1.390(5)
C9 H9 0.9500
C10 C11 1.381(5)
C10 C16 1.525(5)
C11 C12 1.395(5)
C11 H11 0.9500
C12 C19 1.517(5)
C13 C15 1.522(5)
C13 C14 1.529(5)
C13 H13 1.0000
C14 H14A 0.9800
C14 H14B 0.9800
C14 H14C 0.9800
C15 H15A 0.9800
C15 H15B 0.9800
C15 H15C 0.9800
C16 C18 1.521(5)
C16 C17 1.528(5)
C16 H16 1.0000
C17 H17A 0.9800
C17 H17B 0.9800
C17 H17C 0.9800
C18 H18A 0.9800
C18 H18B 0.9800
C18 H18C 0.9800
C19 C20 1.514(5)
C19 C21 1.521(5)
C19 H19 1.0000
C20 H20A 0.9800
C20 H20B 0.9800
C20 H20C 0.9800
C21 H21A 0.9800
C21 H21B 0.9800
C21 H21C 0.9800
C22 C23 1.401(5)
C22 C27 1.406(5)
C23 C24 1.387(5)
C23 C28 1.522(5)
C24 C25 1.378(5)
C24 H24 0.9500
C25 C26 1.391(5)
C25 C31 1.511(5)
C26 C27 1.395(5)
C26 H26 0.9500
C27 C34 1.515(5)
C28 C29 1.524(5)
C28 C30 1.522(5)
C28 H28 1.0000
C29 H29A 0.9800
C29 H29B 0.9800
C29 H29C 0.9800
C30 H30A 0.9800
C30 H30B 0.9800
C30 H30C 0.9800
C31 C33 1.508(5)
C31 C32 1.510(5)
C31 H31 1.0000
C32 H32A 0.9800
C32 H32B 0.9800
C32 H32C 0.9800
C33 H33A 0.9800
C33 H33B 0.9800
C33 H33C 0.9800
C34 C35 1.517(5)
C34 C36 1.520(5)
C34 H34 1.0000
C35 H35A 0.9800
C35 H35B 0.9800
C35 H35C 0.9800
C36 H36A 0.9800
C36 H36B 0.9800
C36 H36C 0.9800
C37 C42 1.411(5)
C37 C38 1.414(5)
C38 C39 1.381(5)
C38 C43 1.522(5)
C39 C40 1.377(5)
C39 H39 0.9500
C40 C41 1.376(5)
C40 C46 1.518(5)
C41 C42 1.396(5)
C41 H41 0.9500
C42 C49 1.519(5)
C43 C44 1.521(5)
C43 C45 1.523(5)
C43 H43 1.0000
C44 H44A 0.9800
C44 H44B 0.9800
C44 H44C 0.9800
C45 H45A 0.9800
C45 H45B 0.9800
C45 H45C 0.9800
C46 C47 1.445(6)
C46 C48 1.491(6)
C46 H46 1.0000
C47 H47A 0.9800
C47 H47B 0.9800
C47 H47C 0.9800
C48 H48A 0.9800
C48 H48B 0.9800
C48 H48C 0.9800
C49 C51 1.520(5)
C49 C50 1.529(5)
C49 H49 1.0000
C50 H50A 0.9800
C50 H50B 0.9800
C50 H50C 0.9800
C51 H51A 0.9800
C51 H51B 0.9800
C51 H51C 0.9800
C52 C57 1.359(6)
C52 C53 1.376(6)
C52 H52 0.9500
C53 C54 1.379(7)
C53 H53 0.9500
C54 C55 1.364(7)
C54 H54 0.9500
C55 C56 1.357(6)
C55 H55 0.9500
C56 C57 1.375(6)
C56 H56 0.9500
C57 H57 0.9500
